data_4028212
loop_
_publ_author_name
'Akhilesh K. Verma'
'Siva K. Reddy Kotla'
'Deepak Choudhary'
'Monika Patel'
'Rakesh K. Tiwari'

_publ_section_title
;
 Silver-Catalyzed Tandem Synthesis of Naphthyridines and Thienopyridines
 via Three-Component Reaction
;
_journal_name_full 'Journal of Organic Chemistry'
_journal_page_first 4386
_journal_page_last 4401
_journal_paper_doi 10.1021/jo400400c
_journal_volume 78
_journal_year 2013
_chemical_formula_sum 'C24 H21 Br N2 O'
_chemical_formula_weight 433.34
_chemical_name_systematic
; 
 ? 
;
_space_group_IT_number 14
_symmetry_cell_setting monoclinic
_symmetry_space_group_name_Hall '-P 2ybc'
_symmetry_space_group_name_H-M 'P 1 21/c 1'
_atom_sites_solution_hydrogens geom
_atom_sites_solution_primary direct
_atom_sites_solution_secondary difmap
_audit_creation_method SHELXL-97
_cell_angle_alpha 90.00
_cell_angle_beta 96.405(6)
_cell_angle_gamma 90.00
_cell_formula_units_Z 4
_cell_length_a 10.5885(7)
_cell_length_b 12.0366(5)
_cell_length_c 16.3904(10)
_cell_measurement_temperature 293(2)
_cell_volume 2075.9(2)
_computing_structure_refinement 'SHELXL-97 (Sheldrick, 1997)'
_computing_structure_solution 'SHELXS-97 (Sheldrick, 1990)'
_diffrn_ambient_temperature 293(2)
_diffrn_measured_fraction_theta_full 0.998
_diffrn_measured_fraction_theta_max 0.881
_diffrn_radiation_monochromator graphite
_diffrn_radiation_source 'fine-focus sealed tube'
_diffrn_radiation_type MoK\a
_diffrn_radiation_wavelength 0.71073
_diffrn_reflns_av_R_equivalents 0.0358
_diffrn_reflns_av_sigmaI/netI 0.0442
_diffrn_reflns_limit_h_max 13
_diffrn_reflns_limit_h_min -12
_diffrn_reflns_limit_k_max 16
_diffrn_reflns_limit_k_min -16
_diffrn_reflns_limit_l_max 20
_diffrn_reflns_limit_l_min -20
_diffrn_reflns_number 17806
_diffrn_reflns_theta_full 25.00
_diffrn_reflns_theta_max 29.09
_diffrn_reflns_theta_min 3.33
_exptl_absorpt_coefficient_mu 10.666
_exptl_crystal_density_diffrn 2.163
_exptl_crystal_F_000 1254
_refine_diff_density_max 0.586
_refine_diff_density_min -0.625
_refine_diff_density_rms 0.066
_refine_ls_extinction_method none
_refine_ls_goodness_of_fit_ref 0.999
_refine_ls_hydrogen_treatment mixed
_refine_ls_matrix_type full
_refine_ls_number_parameters 253
_refine_ls_number_reflns 4915
_refine_ls_number_restraints 0
_refine_ls_restrained_S_all 0.999
_refine_ls_R_factor_all 0.1038
_refine_ls_R_factor_gt 0.0585
_refine_ls_shift/su_max 0.012
_refine_ls_shift/su_mean 0.002
_refine_ls_structure_factor_coef Fsqd
_refine_ls_weighting_details 'calc w=1/[\s^2^(Fo^2^)+(0.0779P)^2^+1.4275P] where P=(Fo^2^+2Fc^2^)/3'
_refine_ls_weighting_scheme calc
_refine_ls_wR_factor_gt 0.1428
_refine_ls_wR_factor_ref 0.1657
_reflns_number_gt 3080
_reflns_number_total 4915
_reflns_threshold_expression >2sigma(I)
_cod_data_source_file jo400400c_si_002.cif
_cod_data_source_block shelxl
_cod_database_code 4028212

loop_
_symmetry_equiv_pos_as_xyz
'x, y, z'
'-x, y+1/2, -z+1/2'
'-x, -y, -z'
'x, -y-1/2, z-1/2'

loop_
_atom_site_label
_atom_site_type_symbol
_atom_site_fract_x
_atom_site_fract_y
_atom_site_fract_z
_atom_site_U_iso_or_equiv
_atom_site_adp_type
_atom_site_occupancy
_atom_site_symmetry_multiplicity
_atom_site_calc_flag
_atom_site_refinement_flags
C1 C -0.2807(3) -0.0643(3) 0.8074(2) 0.0480(8) Uani 1 1 d .
H1 H -0.2819 -0.0137 0.7644 0.058 Uiso 1 1 calc R
C2 C -0.3899(4) -0.1216(3) 0.8189(2) 0.0554(9) Uani 1 1 d .
H2 H -0.4635 -0.1081 0.7838 0.066 Uiso 1 1 calc R
C3 C -0.3930(4) -0.1981(3) 0.8809(3) 0.0583(10) Uani 1 1 d .
C4 C -0.2814(4) -0.2138(3) 0.9327(3) 0.0641(11) Uani 1 1 d .
H4 H -0.2807 -0.2647 0.9755 0.077 Uiso 1 1 calc R
C5 C -0.1721(4) -0.1565(3) 0.9226(2) 0.0572(9) Uani 1 1 d .
H5 H -0.0994 -0.1686 0.9589 0.069 Uiso 1 1 calc R
C6 C -0.1685(3) -0.0806(3) 0.85885(19) 0.0422(7) Uani 1 1 d .
C7 C -0.0511(3) -0.0198(2) 0.84660(18) 0.0390(7) Uani 1 1 d .
C8 C 0.0667(3) -0.0574(3) 0.87180(19) 0.0436(8) Uani 1 1 d .
H8 H 0.0765 -0.1279 0.8949 0.052 Uiso 1 1 calc R
C9 C 0.1776(3) 0.0091(3) 0.86377(18) 0.0435(7) Uani 1 1 d .
C10 C 0.3863(4) 0.0490(4) 0.8995(3) 0.0663(11) Uani 1 1 d .
H10 H 0.4636 0.0316 0.9294 0.080 Uiso 1 1 calc R
C11 C 0.3814(4) 0.1411(4) 0.8500(3) 0.0748(12) Uani 1 1 d .
H11 H 0.4532 0.1849 0.8474 0.090 Uiso 1 1 calc R
C12 C 0.2679(4) 0.1677(3) 0.8041(3) 0.0642(10) Uani 1 1 d .
H12 H 0.2616 0.2299 0.7703 0.077 Uiso 1 1 calc R
C13 C 0.1649(3) 0.1002(3) 0.8097(2) 0.0453(8) Uani 1 1 d .
C14 C 0.0410(3) 0.1117(3) 0.75618(19) 0.0443(8) Uani 1 1 d .
H14 H 0.0305 0.1892 0.7386 0.053 Uiso 1 1 calc R
C15 C 0.0416(4) 0.0383(3) 0.6803(2) 0.0574(10) Uani 1 1 d .
H15A H 0.1159 0.0564 0.6532 0.069 Uiso 1 1 calc R
H15B H 0.0492 -0.0387 0.6976 0.069 Uiso 1 1 calc R
C16 C -0.0758(5) 0.0506(4) 0.6191(2) 0.0702(12) Uani 1 1 d .
C17 C -0.1246(4) 0.1362(3) 0.6037(2) 0.0582(10) Uani 1 1 d .
H17A H -0.1973 0.1257 0.5640 0.087 Uiso 1 1 calc R
H17B H -0.0654 0.1852 0.5817 0.087 Uiso 1 1 calc R
H17C H -0.1510 0.1679 0.6527 0.087 Uiso 1 1 calc R
C18 C -0.1450(3) 0.1653(2) 0.82880(18) 0.0368(7) Uani 1 1 d .
C19 C -0.1943(3) 0.2468(3) 0.7738(2) 0.0447(8) Uani 1 1 d .
H19 H -0.1740 0.2458 0.7201 0.054 Uiso 1 1 calc R
C20 C -0.2726(3) 0.3287(3) 0.7982(2) 0.0479(8) Uani 1 1 d .
H20 H -0.3051 0.3828 0.7611 0.058 Uiso 1 1 calc R
C21 C -0.3023(3) 0.3299(3) 0.8774(2) 0.0473(8) Uani 1 1 d .
C22 C -0.2561(3) 0.2506(3) 0.9327(2) 0.0502(8) Uani 1 1 d .
H22 H -0.2776 0.2519 0.9862 0.060 Uiso 1 1 calc R
C23 C -0.1770(3) 0.1684(3) 0.90832(18) 0.0434(7) Uani 1 1 d .
H23 H -0.1449 0.1147 0.9458 0.052 Uiso 1 1 calc R
C24 C -0.5123(4) -0.2601(4) 0.8934(4) 0.0895(16) Uani 1 1 d .
H24A H -0.4959 -0.3095 0.9394 0.134 Uiso 1 1 calc R
H24B H -0.5400 -0.3022 0.8450 0.134 Uiso 1 1 calc R
H24C H -0.5774 -0.2082 0.9040 0.134 Uiso 1 1 calc R
N1 N 0.2880(3) -0.0172(3) 0.90771(18) 0.0562(8) Uani 1 1 d .
N2 N -0.0657(2) 0.0809(2) 0.80243(15) 0.0406(6) Uani 1 1 d .
O1 O -0.1217(8) -0.0613(5) 0.5775(4) 0.207(3) Uani 1 1 d .
Br1 Br -0.41057(5) 0.44414(4) 0.90946(3) 0.0827(2) Uani 1 1 d .

loop_
_atom_site_aniso_label
_atom_site_aniso_U_11
_atom_site_aniso_U_22
_atom_site_aniso_U_33
_atom_site_aniso_U_23
_atom_site_aniso_U_13
_atom_site_aniso_U_12
C1 0.053(2) 0.0438(18) 0.0483(19) 0.0053(14) 0.0092(16) 0.0031(15)
C2 0.049(2) 0.049(2) 0.070(2) 0.0028(17) 0.0103(18) 0.0041(16)
C3 0.059(2) 0.0376(18) 0.083(3) 0.0005(18) 0.028(2) 0.0059(16)
C4 0.069(3) 0.053(2) 0.073(3) 0.0265(19) 0.022(2) 0.0101(19)
C5 0.060(2) 0.053(2) 0.059(2) 0.0172(17) 0.0075(18) 0.0086(18)
C6 0.051(2) 0.0372(16) 0.0391(17) 0.0021(13) 0.0087(15) 0.0071(14)
C7 0.0484(19) 0.0343(14) 0.0346(15) 0.0036(12) 0.0064(13) 0.0053(14)
C8 0.053(2) 0.0391(16) 0.0386(16) 0.0061(13) 0.0046(15) 0.0124(14)
C9 0.047(2) 0.0483(18) 0.0354(16) -0.0018(14) 0.0044(14) 0.0118(15)
C10 0.045(2) 0.087(3) 0.065(3) -0.006(2) -0.0023(19) 0.008(2)
C11 0.051(3) 0.085(3) 0.089(3) 0.000(3) 0.008(2) -0.003(2)
C12 0.052(2) 0.064(2) 0.079(3) 0.014(2) 0.014(2) 0.0017(19)
C13 0.0423(19) 0.0510(18) 0.0444(18) 0.0016(15) 0.0124(15) 0.0077(15)
C14 0.0434(19) 0.0480(18) 0.0423(17) 0.0117(14) 0.0083(14) 0.0092(14)
C15 0.063(2) 0.070(2) 0.0399(18) 0.0049(16) 0.0101(17) 0.0182(19)
C16 0.084(3) 0.093(3) 0.0332(18) -0.002(2) 0.0026(19) -0.007(3)
C17 0.079(3) 0.057(2) 0.0318(17) 0.0040(15) -0.0263(16) 0.030(2)
C18 0.0340(17) 0.0354(15) 0.0406(16) 0.0013(13) 0.0031(13) 0.0015(12)
C19 0.0439(19) 0.0451(18) 0.0463(17) 0.0121(14) 0.0101(14) 0.0051(14)
C20 0.0409(19) 0.0391(17) 0.063(2) 0.0151(15) 0.0027(16) 0.0042(14)
C21 0.0433(19) 0.0372(17) 0.062(2) -0.0071(15) 0.0076(16) 0.0058(14)
C22 0.056(2) 0.055(2) 0.0399(17) -0.0087(15) 0.0045(15) 0.0058(17)
C23 0.050(2) 0.0423(17) 0.0361(16) 0.0024(13) -0.0024(14) 0.0071(14)
C24 0.069(3) 0.062(3) 0.144(5) 0.025(3) 0.039(3) 0.004(2)
N1 0.0494(19) 0.070(2) 0.0474(16) 0.0005(14) -0.0025(14) 0.0168(16)
N2 0.0425(15) 0.0393(13) 0.0405(14) 0.0081(11) 0.0075(11) 0.0084(11)
O1 0.246(8) 0.158(6) 0.199(7) -0.038(4) -0.053(6) -0.032(5)
Br1 0.0880(4) 0.0649(3) 0.0966(4) -0.0122(2) 0.0167(3) 0.0338(2)

loop_
_atom_type_symbol
_atom_type_description
_atom_type_scat_dispersion_real
_atom_type_scat_dispersion_imag
_atom_type_scat_source
C C 0.0033 0.0016 'International Tables Vol C Tables 4.2.6.8 and 6.1.1.4'
H H 0.0000 0.0000 'International Tables Vol C Tables 4.2.6.8 and 6.1.1.4'
N N 0.0061 0.0033 'International Tables Vol C Tables 4.2.6.8 and 6.1.1.4'
O O 0.0106 0.0060 'International Tables Vol C Tables 4.2.6.8 and 6.1.1.4'
Br Br -0.2901 2.4595 'International Tables Vol C Tables 4.2.6.8 and 6.1.1.4'

loop_
_geom_angle_atom_site_label_1
_geom_angle_atom_site_label_2
_geom_angle_atom_site_label_3
_geom_angle
C2 C1 C6 121.3(3)
C3 C2 C1 121.8(4)
C2 C3 C4 117.0(3)
C2 C3 C24 121.6(4)
C4 C3 C24 121.3(4)
C5 C4 C3 121.9(3)
C4 C5 C6 120.9(4)
C5 C6 C1 117.1(3)
C5 C6 C7 121.5(3)
C1 C6 C7 121.5(3)
C8 C7 N2 119.3(3)
C8 C7 C6 123.8(3)
N2 C7 C6 116.8(3)
C7 C8 C9 121.4(3)
N1 C9 C13 122.6(3)
N1 C9 C8 119.4(3)
C13 C9 C8 118.0(3)
N1 C10 C11 124.4(4)
C10 C11 C12 118.8(4)
C13 C12 C11 118.4(4)
C12 C13 C9 118.9(3)
C12 C13 C14 123.8(3)
C9 C13 C14 117.1(3)
N2 C14 C13 110.2(2)
N2 C14 C15 110.3(3)
C13 C14 C15 109.9(3)
C16 C15 C14 113.9(3)
C17 C16 C15 122.7(4)
C17 C16 O1 123.9(5)
C15 C16 O1 113.4(4)
C23 C18 C19 118.5(3)
C23 C18 N2 121.5(3)
C19 C18 N2 120.0(3)
C20 C19 C18 120.8(3)
C21 C20 C19 119.5(3)
C22 C21 C20 121.2(3)
C22 C21 Br1 120.2(3)
C20 C21 Br1 118.6(3)
C21 C22 C23 119.4(3)
C18 C23 C22 120.8(3)
C10 N1 C9 116.8(3)
C7 N2 C18 119.6(2)
C7 N2 C14 115.7(2)
C18 N2 C14 119.4(2)

loop_
_geom_bond_atom_site_label_1
_geom_bond_atom_site_label_2
_geom_bond_distance
C1 C2 1.378(5)
C1 C6 1.392(5)
C2 C3 1.374(5)
C3 C4 1.389(6)
C3 C24 1.501(5)
C4 C5 1.373(5)
C5 C6 1.392(5)
C6 C7 1.475(5)
C7 C8 1.348(4)
C7 N2 1.412(4)
C8 C9 1.440(5)
C9 N1 1.340(4)
C9 C13 1.407(5)
C10 N1 1.329(5)
C10 C11 1.372(6)
C11 C12 1.382(6)
C12 C13 1.371(5)
C13 C14 1.501(5)
C14 N2 1.475(4)
C14 C15 1.526(5)
C15 C16 1.515(6)
C16 C17 1.168(5)
C16 O1 1.562(7)
C18 C23 1.383(4)
C18 C19 1.393(4)
C18 N2 1.416(4)
C19 C20 1.375(4)
C20 C21 1.371(5)
C21 C22 1.369(5)
C21 Br1 1.902(3)
C22 C23 1.383(4)
